data_1548007
loop_
_publ_author_name
'You-Gui Huang'
'Yoshihito Shiota'
'Ming-Yan Wu'
'Sheng-Qun Su'
'Zi-Shuo Yao'
'Soonchul Kang'
'Shinji Kanegawa'
'Guo-Ling Li'
'Shu-Qi Wu'
'Takashi Kamachi'
'Kazunari Yoshizawa'
'Katsuhiko Ariga'
'Mao-Chun Hong'
'Osamu Sato'

_publ_section_title
;
 Superior thermoelasticity and shape-memory nanopores in a porous
 supramolecular organic framework
;
_journal_name_full 'Nature Communications'
_journal_page_first 11564
_journal_paper_doi 10.1038/ncomms11564
_journal_volume 7
_journal_year 2016
_chemical_formula_moiety 'C20 H17 N2 O4'
_chemical_formula_sum 'C20 H17 N2 O4'
_chemical_formula_weight 349.35
_space_group_crystal_system orthorhombic
_space_group_IT_number 68
_space_group_name_H-M_alt 'C c c a'
_symmetry_space_group_name_Hall '-C 2a 2ac'
_symmetry_space_group_name_H-M 'C c c a :2'
_atom_sites_solution_hydrogens mixed
_cell_angle_alpha 90
_cell_angle_beta 90
_cell_angle_gamma 90
_cell_formula_units_Z 16
_cell_length_a 22.313(4)
_cell_length_b 26.967(5)
_cell_length_c 12.873(3)
_cell_measurement_reflns_used 6295
_cell_measurement_temperature 123(2)
_cell_measurement_theta_max 30.5478
_cell_measurement_theta_min 1.8949
_cell_volume 7746(3)
_computing_cell_refinement CrystalClear
_computing_data_collection CrystalClear
_computing_data_reduction 'SHELXL-2014/7 (Sheldrick, 2014)'
_computing_molecular_graphics 'SHELXL-2014/7 (Sheldrick, 2014)'
_computing_publication_material 'SHELXL-2014/7 (Sheldrick, 2014)'
_computing_structure_refinement 'SHELXL-2014/7 (Sheldrick, 2014)'
_computing_structure_solution 'SHELXL-2014/7 (Sheldrick, 2014)'
_diffrn_ambient_temperature 123(2)
_diffrn_measured_fraction_theta_full 0.969
_diffrn_measured_fraction_theta_max 0.970
_diffrn_measurement_device_type 'Rigaku CCD'
_diffrn_radiation_type CuK\a
_diffrn_radiation_wavelength 1.54178
_diffrn_reflns_av_R_equivalents 0.0988
_diffrn_reflns_av_unetI/netI 0.0582
_diffrn_reflns_Laue_measured_fraction_full 0.969
_diffrn_reflns_Laue_measured_fraction_max 0.970
_diffrn_reflns_limit_h_max 26
_diffrn_reflns_limit_h_min -26
_diffrn_reflns_limit_k_max 32
_diffrn_reflns_limit_k_min -32
_diffrn_reflns_limit_l_max 15
_diffrn_reflns_limit_l_min -15
_diffrn_reflns_number 24734
_diffrn_reflns_point_group_measured_fraction_full 0.969
_diffrn_reflns_point_group_measured_fraction_max 0.970
_diffrn_reflns_theta_full 67.679
_diffrn_reflns_theta_max 68.239
_diffrn_reflns_theta_min 7.347
_exptl_absorpt_coefficient_mu 0.696
_exptl_absorpt_correction_T_max 1.0000
_exptl_absorpt_correction_T_min 0.7228
_exptl_absorpt_correction_type multi-scan
_exptl_absorpt_process_details 'SADABS (Sheldrick, 2014)'
_exptl_crystal_colour Colorless
_exptl_crystal_density_diffrn 1.198
_exptl_crystal_density_method 'not measured'
_exptl_crystal_description Needle
_exptl_crystal_F_000 2928
_exptl_crystal_size_max 0.12
_exptl_crystal_size_mid 0.06
_exptl_crystal_size_min 0.06
_platon_squeeze_details
;?
 The following poor diffraction spots were omitted in the refinement.
 OMIT     0   8   0
 OMIT     2   6   2
 OMIT      3   1   1
 OMIT    0   6   2
 OMIT     4   6   2 
 OMIT      4   8   0
 OMIT    7   1   4
 OMIT    8   4   0 
 OMIT      4   8   2
 OMIT    0  12   0 
 OMIT       4  12   0
 OMIT      1  11   1
 OMIT     1   9   1
 OMIT     2   4   3
 OMIT      1   5   2
 OMIT    0   0   4 
 OMIT     2   8   0
 OMIT    1   3   6
 OMIT    2   4   0
 OMIT     8   8   0
 OMIT      0   8   2 
 OMIT     1   3   4  
 OMIT      4   0   4
 OMIT     3   3   4 
 OMIT    6   8   0
 OMIT     2   0   4 
 OMIT    5   1   3 
 OMIT     6   4   1 
 OMIT    3   3   1 
 OMIT     8   6   0
 OMIT     4   6   3 
 OMIT     5   3   5
 OMIT     7   1   2 
 OMIT      1   1   4
 OMIT     7   3   4
 OMIT     4   6   0
 OMIT     2  12   0
 OMIT     3   7   3 
 OMIT      2   8   2
 OMIT      6   4   3  
 OMIT     4   2   5
 OMIT      8   0   4
 OMIT     4   4   2
 OMIT      4  10   2 
 OMIT    3   7   2 
 The following constraints were performed in the refinement.
 DFIX 1.25 0.02 C8A O4B C8A O3B
 DFIX 1.25 0.02 C8B O4A C8B O3A
 DFIX 2.22 0.02 O3A O4A O3B O4B
 DFIX 1.50 0.02 C1 C8B
Because of the disorder and porosity, the structure refine with a poor R value.
;
_refine_diff_density_max 0.232
_refine_diff_density_min -0.242
_refine_diff_density_rms 0.044
_refine_ls_extinction_coef .
_refine_ls_extinction_method none
_refine_ls_goodness_of_fit_ref 1.074
_refine_ls_hydrogen_treatment constr
_refine_ls_matrix_type full
_refine_ls_number_parameters 271
_refine_ls_number_reflns 3448
_refine_ls_number_restraints 7
_refine_ls_restrained_S_all 1.074
_refine_ls_R_factor_all 0.1737
_refine_ls_R_factor_gt 0.1373
_refine_ls_shift/su_max 0.000
_refine_ls_shift/su_mean 0.000
_refine_ls_structure_factor_coef Fsqd
_refine_ls_weighting_details 'w=1/[\s^2^(Fo^2^)+(0.1298P)^2^+18.4938P] where P=(Fo^2^+2Fc^2^)/3'
_refine_ls_weighting_scheme calc
_refine_ls_wR_factor_gt 0.3141
_refine_ls_wR_factor_ref 0.3390
_reflns_Friedel_coverage 0.000
_reflns_Friedel_fraction_full .
_reflns_Friedel_fraction_max .
_reflns_number_gt 2408
_reflns_number_total 3448
_reflns_threshold_expression 'I > 2\s(I)'
_cod_data_source_file ncomms11564-s2.cif
_cod_data_source_block 1
_cod_depositor_comments
;
The following automatic conversions were performed:

'_exptl_absorpt_correction_type' value 'Multi-scan' changed to
'multi-scan' according to the built-in table from CIF Core dictionary
named 'cif_core.dic' version 2.4.1 from 2010-06-29.

Automatic conversion script
Id: cif_fix_values 5376 2017-05-30 11:51:03Z andrius 
;
_cod_database_code 1548007
_shelx_space_group_comment
;
The symmetry employed for this shelxl refinement is uniquely defined
by the following loop, which should always be used as a source of
symmetry information in preference to the above space-group names.
They are only intended as comments.
;

loop_
_space_group_symop_operation_xyz
'x, y, z'
'-x, -y+1/2, z'
'x, -y+1/2, -z+1/2'
'-x, y, -z+1/2'
'x+1/2, y+1/2, z'
'-x+1/2, -y+1, z'
'x+1/2, -y+1, -z+1/2'
'-x+1/2, y+1/2, -z+1/2'
'-x, -y, -z'
'x, y-1/2, -z'
'-x, y-1/2, z-1/2'
'x, -y, z-1/2'
'-x+1/2, -y+1/2, -z'
'x+1/2, y, -z'
'-x+1/2, y, z-1/2'
'x+1/2, -y+1/2, z-1/2'

loop_
_atom_site_label
_atom_site_type_symbol
_atom_site_fract_x
_atom_site_fract_y
_atom_site_fract_z
_atom_site_U_iso_or_equiv
_atom_site_adp_type
_atom_site_occupancy
_atom_site_site_symmetry_order
_atom_site_calc_flag
_atom_site_refinement_flags_posn
_atom_site_refinement_flags_adp
_atom_site_refinement_flags_occupancy
_atom_site_disorder_assembly
_atom_site_disorder_group
O1 O 0.1304(2) 0.44393(15) 1.2405(3) 0.1096(15) Uani 1 1 d . . . . .
N1 N 0.0697(2) 0.43272(19) 1.4097(5) 0.1037(16) Uani 1 1 d . . . . .
H1 H 0.1073 0.4379 1.2980 0.124 Uiso 1 1 d R U . . .
C1 C 0.1857(3) 0.4077(2) 0.8925(5) 0.0945(19) Uani 1 1 d D . . . .
O2 O 0.10137(19) 0.37067(15) 1.1774(4) 0.1185(16) Uani 1 1 d . . . . .
N2 N 0.1742(2) 0.3199(3) 0.5805(3) 0.0985(17) Uani 1 1 d . . . . .
H2A H 0.1693 0.3552 0.7094 0.118 Uiso 1 1 d R U . . .
C2 C 0.2212(2) 0.44862(18) 0.8930(3) 0.0757(14) Uani 1 1 d . . . . .
H2 H 0.2406 0.4579 0.8303 0.091 Uiso 1 1 calc R U . . .
O3A O 0.1582(4) 0.3460(3) 0.7762(5) 0.075(2) Uani 0.5 1 d D . P . .
O3B O 0.1378(4) 0.3306(3) 0.8276(5) 0.083(2) Uani 0.5 1 d D . P . .
C3 C 0.2305(2) 0.47793(14) 0.9823(3) 0.0583(11) Uani 1 1 d . . . . .
O4A O 0.2109(5) 0.4054(4) 0.6992(5) 0.128(4) Uani 0.5 1 d D . P . .
O4B O 0.1970(6) 0.3814(4) 0.7391(7) 0.074(3) Uani 0.5 1 d D . P . .
C4 C 0.1995(2) 0.46438(14) 1.0713(3) 0.0630(12) Uani 1 1 d . . . . .
H4 H 0.2036 0.4838 1.1325 0.076 Uiso 1 1 calc R U . . .
C5 C 0.1623(2) 0.42286(15) 1.0727(4) 0.0733(13) Uani 1 1 d . . . . .
C6 C 0.1561(3) 0.39486(18) 0.9844(6) 0.098(2) Uani 1 1 d . . . . .
H6 H 0.1314 0.3662 0.9857 0.117 Uiso 1 1 calc R U . . .
C7 C 0.1281(3) 0.4090(2) 1.1680(5) 0.0944(17) Uani 1 1 d . . . . .
C8A C 0.1704(6) 0.3682(5) 0.8220(9) 0.067(3) Uani 0.5 1 d D . P . .
C8B C 0.1877(10) 0.3870(7) 0.7811(11) 0.092(6) Uani 0.5 1 d D . P . .
C9 C 0.1667(3) 0.2726(4) 0.5694(4) 0.116(2) Uani 1 1 d . . . . .
H9 H 0.1599 0.2533 0.6301 0.140 Uiso 1 1 calc R U . . .
C10 C 0.1681(4) 0.2487(2) 0.4761(4) 0.119(3) Uani 1 1 d . . . . .
H10 H 0.1629 0.2138 0.4730 0.143 Uiso 1 1 calc R U . . .
C11 C 0.1766(4) 0.2748(2) 0.3887(4) 0.115(2) Uani 1 1 d . . . . .
C12 C 0.1844(3) 0.3256(2) 0.3979(4) 0.0939(18) Uani 1 1 d . . . . .
H12 H 0.1902 0.3460 0.3387 0.113 Uiso 1 1 calc R U . . .
C13 C 0.1832(2) 0.3454(2) 0.4974(4) 0.0868(16) Uani 1 1 d . . . . .
H13 H 0.1894 0.3800 0.5047 0.104 Uiso 1 1 calc R U . . .
C14A C 0.2020(6) 0.2486(7) 0.2828(9) 0.115(6) Uani 0.5 1 d . . P . .
C14B C 0.1541(9) 0.2535(6) 0.2834(8) 0.130(7) Uani 0.5 1 d . . P . .
C15 C 0.0821(4) 0.4659(4) 1.4789(7) 0.154(4) Uani 1 1 d . . . . .
H15 H 0.1087 0.4921 1.4609 0.185 Uiso 1 1 calc R U . . .
C16 C 0.0585(5) 0.4650(4) 1.5767(7) 0.183(5) Uani 1 1 d . . . . .
H16 H 0.0726 0.4882 1.6266 0.220 Uiso 1 1 calc R U . . .
C17 C 0.0162(4) 0.4324(3) 1.6045(6) 0.134(3) Uani 1 1 d . . . . .
C18 C 0.0045(3) 0.3968(3) 1.5326(6) 0.123(3) Uani 1 1 d . . . . .
H18 H -0.0215 0.3702 1.5495 0.148 Uiso 1 1 calc R U . . .
C19 C 0.0305(3) 0.3990(3) 1.4344(6) 0.113(2) Uani 1 1 d . . . . .
H19 H 0.0193 0.3751 1.3838 0.136 Uiso 1 1 calc R U . . .
C20 C -0.0191(4) 0.4333(5) 1.7085(7) 0.177(5) Uani 1 1 d . . . . .
H20A H -0.0447 0.4633 1.7110 0.212 Uiso 1 1 calc R U . . .
H20B H -0.0456 0.4039 1.7123 0.212 Uiso 1 1 calc R U . . .

loop_
_atom_site_aniso_label
_atom_site_aniso_U_11
_atom_site_aniso_U_22
_atom_site_aniso_U_33
_atom_site_aniso_U_23
_atom_site_aniso_U_13
_atom_site_aniso_U_12
O1 0.155(4) 0.082(2) 0.092(3) 0.013(2) 0.039(3) -0.040(2)
N1 0.098(3) 0.088(3) 0.125(4) 0.014(3) 0.030(3) -0.025(3)
C1 0.107(4) 0.082(4) 0.094(4) -0.056(3) -0.046(3) 0.025(3)
O2 0.112(3) 0.082(3) 0.162(4) 0.047(3) -0.031(3) -0.041(2)
N2 0.104(3) 0.149(5) 0.042(2) -0.037(3) -0.016(2) 0.030(3)
C2 0.109(4) 0.084(3) 0.034(2) -0.021(2) -0.018(2) 0.029(3)
O3A 0.121(6) 0.065(4) 0.039(4) -0.017(4) -0.010(4) -0.009(4)
O3B 0.141(7) 0.068(4) 0.040(4) -0.007(3) -0.004(4) -0.024(4)
C3 0.099(3) 0.0436(18) 0.0322(18) -0.0047(14) -0.0120(18) 0.0179(19)
O4A 0.209(10) 0.142(9) 0.032(4) -0.041(5) 0.032(5) -0.076(8)
O4B 0.114(7) 0.075(6) 0.034(6) -0.011(4) -0.005(5) -0.049(5)
C4 0.112(3) 0.045(2) 0.0327(19) -0.0022(15) -0.0044(19) -0.009(2)
C5 0.101(3) 0.045(2) 0.074(3) 0.000(2) -0.019(3) -0.009(2)
C6 0.110(4) 0.054(3) 0.129(5) -0.037(3) -0.044(4) 0.004(3)
C7 0.112(4) 0.058(3) 0.112(4) 0.024(3) -0.010(3) -0.020(3)
C8A 0.097(8) 0.058(7) 0.046(7) -0.005(5) -0.007(6) -0.007(6)
C8B 0.125(14) 0.102(13) 0.049(12) -0.030(10) -0.030(11) -0.002(10)
C9 0.142(6) 0.156(7) 0.051(3) 0.020(4) -0.004(3) -0.005(5)
C10 0.205(8) 0.088(4) 0.065(3) -0.005(3) -0.006(4) -0.042(4)
C11 0.219(7) 0.083(3) 0.043(3) -0.024(2) -0.004(3) -0.051(4)
C12 0.148(5) 0.083(3) 0.051(3) -0.011(2) 0.005(3) -0.031(3)
C13 0.107(4) 0.081(3) 0.072(3) -0.040(3) -0.009(3) -0.020(3)
C14A 0.085(7) 0.171(12) 0.090(11) -0.089(13) -0.005(6) -0.012(10)
C14B 0.176(13) 0.158(13) 0.058(7) -0.062(8) 0.046(8) -0.103(12)
C15 0.163(7) 0.155(7) 0.144(7) -0.010(6) 0.058(6) -0.104(6)
C16 0.228(10) 0.179(8) 0.143(7) -0.040(6) 0.081(7) -0.134(8)
C17 0.130(6) 0.146(7) 0.124(6) -0.015(5) 0.054(5) -0.055(5)
C18 0.106(5) 0.102(4) 0.162(7) -0.011(4) 0.064(5) -0.044(4)
C19 0.109(4) 0.100(4) 0.132(5) 0.000(4) 0.039(4) -0.025(4)
C20 0.130(8) 0.234(11) 0.168(10) -0.027(7) 0.050(6) -0.053(7)

loop_
_atom_type_symbol
_atom_type_description
_atom_type_scat_dispersion_real
_atom_type_scat_dispersion_imag
_atom_type_scat_source
C C 0.0181 0.0091 'International Tables Vol C Tables 4.2.6.8 and 6.1.1.4'
H H 0.0000 0.0000 'International Tables Vol C Tables 4.2.6.8 and 6.1.1.4'
N N 0.0311 0.0180 'International Tables Vol C Tables 4.2.6.8 and 6.1.1.4'
O O 0.0492 0.0322 'International Tables Vol C Tables 4.2.6.8 and 6.1.1.4'

loop_
_geom_angle_atom_site_label_1
_geom_angle_atom_site_label_2
_geom_angle_atom_site_label_3
_geom_angle
_geom_angle_site_symmetry_1
_geom_angle_site_symmetry_3
C7 O1 H1 115.0 . .
C15 N1 C19 117.3(6) . .
C2 C1 C6 118.2(4) . .
C2 C1 C8A 138.0(7) . .
C6 C1 C8A 103.8(7) . .
C2 C1 C8B 106.4(8) . .
C6 C1 C8B 135.4(8) . .
C8A C1 C8B 32.0(6) . .
C13 N2 C9 117.1(4) . .
C1 C2 C3 123.1(5) . .
C1 C2 H2 118.5 . .
C3 C2 H2 118.5 . .
C8A O3A O3B 88.6(10) . .
C8A O3A C8B 39.5(8) . .
O3B O3A C8B 127.9(12) . .
C8A O3A O4B 64.4(9) . .
O3B O3A O4B 152.9(10) . .
C8B O3A O4B 25.8(6) . .
C8A O3A H2A 110.8 . .
O3B O3A H2A 159.2 . .
C8B O3A H2A 71.4 . .
O4B O3A H2A 47.5 . .
O3A O3B C8A 45.1(7) . .
C4 C3 C2 116.8(4) . .
C4 C3 C3 120.5(2) . 6
C2 C3 C3 122.7(3) . 6
O4B O4A C8B 24.6(11) . .
C8B O4B O4A 118(3) . .
C8B O4B C8A 32(2) . .
O4A O4B C8A 149.0(14) . .
C8B O4B O3A 69.1(19) . .
O4A O4B O3A 158.9(15) . .
C8A O4B O3A 38.8(6) . .
C8B O4B H2A 107.8 . .
O4A O4B H2A 120.4 . .
C8A O4B H2A 80.6 . .
O3A O4B H2A 42.5 . .
C3 C4 C5 121.3(4) . .
C3 C4 H4 119.4 . .
C5 C4 H4 119.4 . .
C6 C5 C4 119.4(5) . .
C6 C5 C7 119.5(5) . .
C4 C5 C7 121.0(4) . .
C5 C6 C1 121.2(5) . .
C5 C6 H6 119.4 . .
C1 C6 H6 119.4 . .
O2 C7 O1 124.0(6) . .
O2 C7 C5 123.5(6) . .
O1 C7 C5 112.4(4) . .
C8B C8A O3A 97.7(16) . .
C8B C8A O3B 143.7(19) . .
O3A C8A O3B 46.4(7) . .
C8B C8A O4B 22.5(14) . .
O3A C8A O4B 76.8(11) . .
O3B C8A O4B 123.1(12) . .
C8B C8A C1 80.6(15) . .
O3A C8A C1 174.3(15) . .
O3B C8A C1 134.6(10) . .
O4B C8A C1 102.2(9) . .
C8B C8A H2A 62.1 . .
O3A C8A H2A 35.6 . .
O3B C8A H2A 81.7 . .
O4B C8A H2A 42.1 . .
C1 C8A H2A 142.1 . .
O4B C8B C8A 126(3) . .
O4B C8B O4A 37.9(18) . .
C8A C8B O4A 163(2) . .
O4B C8B O3A 85(2) . .
C8A C8B O3A 42.8(13) . .
O4A C8B O3A 120.0(11) . .
O4B C8B C1 161(3) . .
C8A C8B C1 67.4(14) . .
O4A C8B C1 129.9(12) . .
O3A C8B C1 110.1(12) . .
O4B C8B H2A 46.7 . .
C8A C8B H2A 84.4 . .
O4A C8B H2A 78.5 . .
O3A C8B H2A 41.6 . .
C1 C8B H2A 151.0 . .
N2 C9 C10 124.0(6) . .
N2 C9 H9 118.0 . .
C10 C9 H9 118.0 . .
C11 C10 C9 119.6(6) . .
C11 C10 H10 120.2 . .
C9 C10 H10 120.2 . .
C10 C11 C12 117.7(5) . .
C10 C11 C14B 119.4(7) . .
C12 C11 C14B 118.7(8) . .
C10 C11 C14A 121.4(9) . .
C12 C11 C14A 117.1(9) . .
C14B C11 C14A 39.3(7) . .
C11 C12 C13 117.2(5) . .
C11 C12 H12 121.4 . .
C13 C12 H12 121.4 . .
N2 C13 C12 124.4(5) . .
N2 C13 H13 117.8 . .
C12 C13 H13 117.8 . .
C14A C14A C14B 89.8(12) 3 .
C14A C14A C14B 51.9(7) 3 3
C14B C14A C14B 40.0(10) . 3
C14A C14A C11 142(3) 3 .
C14B C14A C11 66.3(8) . .
C14B C14A C11 105.4(8) 3 .
C14B C14B C14A 88.1(8) 3 .
C14B C14B C14A 51.9(7) 3 3
C14A C14B C14A 38.3(12) . 3
C14B C14B C11 158.4(12) 3 .
C14A C14B C11 74.3(10) . .
C14A C14B C11 107.7(10) 3 .
N1 C15 C16 122.7(6) . .
N1 C15 H15 118.6 . .
C16 C15 H15 118.6 . .
C17 C16 C15 122.0(8) . .
C17 C16 H16 119.0 . .
C15 C16 H16 119.0 . .
C16 C17 C18 114.7(7) . .
C16 C17 C20 125.3(8) . .
C18 C17 C20 120.0(6) . .
C17 C18 C19 120.6(6) . .
C17 C18 H18 119.7 . .
C19 C18 H18 119.7 . .
N1 C19 C18 122.2(7) . .
N1 C19 H19 118.9 . .
C18 C19 H19 118.9 . .
C20 C20 C17 110.9(10) 4_558 .
C20 C20 H20A 109.5 4_558 .
C17 C20 H20A 109.5 . .
C20 C20 H20B 109.5 4_558 .
C17 C20 H20B 109.5 . .
H20A C20 H20B 108.0 . .

loop_
_geom_bond_atom_site_label_1
_geom_bond_atom_site_label_2
_geom_bond_distance
_geom_bond_site_symmetry_2
O1 C7 1.327(7) .
O1 H1 0.9156 .
N1 C15 1.293(9) .
N1 C19 1.301(7) .
C1 C2 1.358(8) .
C1 C6 1.398(9) .
C1 C8A 1.440(14) .
C1 C8B 1.539(13) .
O2 C7 1.200(6) .
N2 C13 1.287(8) .
N2 C9 1.294(9) .
C2 C3 1.411(5) .
C2 H2 0.9500 .
O3A C8A 0.884(12) .
O3A O3B 0.904(8) .
O3A C8B 1.289(15) .
O3A O4B 1.374(12) .
O3A H2A 0.9285 .
O3B C8A 1.249(13) .
C3 C4 1.388(6) .
C3 C3 1.474(9) 6
O4A O4B 0.882(11) .
O4A C8B 1.276(14) .
O4B C8B 0.600(14) .
O4B C8A 1.273(13) .
O4B H2A 1.0136 .
C4 C5 1.394(6) .
C4 H4 0.9500 .
C5 C6 1.371(7) .
C5 C7 1.492(8) .
C6 H6 0.9500 .
C8A C8B 0.827(17) .
C8A H2A 1.4925 .
C8B H2A 1.3258 .
C9 C10 1.363(9) .
C9 H9 0.9500 .
C10 C11 1.341(8) .
C10 H10 0.9500 .
C11 C12 1.385(7) .
C11 C14B 1.557(11) .
C11 C14A 1.637(11) .
C12 C13 1.387(7) .
C12 H12 0.9500 .
C13 H13 0.9500 .
C14A C14A 0.85(3) 3
C14A C14B 1.077(19) .
C14A C14B 1.368(15) 3
C14B C14B 0.879(18) 3
C14B C14A 1.368(15) 3
C15 C16 1.365(10) .
C15 H15 0.9500 .
C16 C17 1.340(10) .
C16 H16 0.9500 .
C17 C18 1.359(10) .
C17 C20 1.554(11) .
C18 C19 1.392(9) .
C18 H18 0.9500 .
C19 H19 0.9500 .
C20 C20 1.369(18) 4_558
C20 H20A 0.9900 .
C20 H20B 0.9900 .

loop_
_geom_hbond_atom_site_label_D
_geom_hbond_atom_site_label_H
_geom_hbond_atom_site_label_A
_geom_hbond_distance_DH
_geom_hbond_distance_HA
_geom_hbond_distance_DA
_geom_hbond_angle_DHA
_geom_hbond_site_symmetry_A
O1 H1 N1 0.92 1.67 2.582(6) 173.0 .
O3A H2A N2 0.93 1.92 2.640(8) 133.1 .
O4B H2A N2 1.01 1.92 2.679(9) 129.6 .

loop_
_geom_torsion_atom_site_label_1
_geom_torsion_atom_site_label_2
_geom_torsion_atom_site_label_3
_geom_torsion_atom_site_label_4
_geom_torsion
_geom_torsion_site_symmetry_1
_geom_torsion_site_symmetry_2
_geom_torsion_site_symmetry_3
_geom_torsion_site_symmetry_4
C6 C1 C2 C3 1.5(7) . . . .
C8A C1 C2 C3 -173.4(9) . . . .
C8B C1 C2 C3 179.9(10) . . . .
C8B O3A O3B C8A -4.6(19) . . . .
O4B O3A O3B C8A 6(2) . . . .
C1 C2 C3 C4 -2.7(6) . . . .
C1 C2 C3 C3 179.5(5) . . . 6
C8B O4A O4B C8A 7(3) . . . .
C8B O4A O4B O3A 104(7) . . . .
C8A O3A O4B C8B -13(3) . . . .
O3B O3A O4B C8B -19(5) . . . .
C8A O3A O4B O4A -125(4) . . . .
O3B O3A O4B O4A -131(4) . . . .
C8B O3A O4B O4A -113(6) . . . .
O3B O3A O4B C8A -6(3) . . . .
C8B O3A O4B C8A 13(3) . . . .
C2 C3 C4 C5 1.9(6) . . . .
C3 C3 C4 C5 179.8(5) 6 . . .
C3 C4 C5 C6 -0.1(7) . . . .
C3 C4 C5 C7 -178.9(4) . . . .
C4 C5 C6 C1 -1.2(8) . . . .
C7 C5 C6 C1 177.6(5) . . . .
C2 C1 C6 C5 0.5(8) . . . .
C8A C1 C6 C5 177.0(7) . . . .
C8B C1 C6 C5 -177.4(14) . . . .
C6 C5 C7 O2 10.5(8) . . . .
C4 C5 C7 O2 -170.7(5) . . . .
C6 C5 C7 O1 -169.0(5) . . . .
C4 C5 C7 O1 9.8(7) . . . .
O3B O3A C8A C8B -174(2) . . . .
O4B O3A C8A C8B 9(2) . . . .
C8B O3A C8A O3B 174(2) . . . .
O4B O3A C8A O3B -177.1(12) . . . .
O3B O3A C8A O4B 177.1(12) . . . .
C8B O3A C8A O4B -9(2) . . . .
O3A O3B C8A C8B 10(4) . . . .
O3A O3B C8A O4B -3.3(14) . . . .
O3A O3B C8A C1 172(2) . . . .
O4A O4B C8A C8B -12(5) . . . .
O3A O4B C8A C8B -157(6) . . . .
C8B O4B C8A O3A 157(6) . . . .
O4A O4B C8A O3A 145(3) . . . .
C8B O4B C8A O3B 160(6) . . . .
O4A O4B C8A O3B 148(3) . . . .
O3A O4B C8A O3B 2.5(10) . . . .
C8B O4B C8A C1 -17(5) . . . .
O4A O4B C8A C1 -29(4) . . . .
O3A O4B C8A C1 -174.2(16) . . . .
C2 C1 C8A C8B -12(3) . . . .
C6 C1 C8A C8B 173(2) . . . .
C2 C1 C8A O3B 178.2(11) . . . .
C6 C1 C8A O3B 2.8(17) . . . .
C8B C1 C8A O3B -170(3) . . . .
C2 C1 C8A O4B -5.7(17) . . . .
C6 C1 C8A O4B 179.0(10) . . . .
C8B C1 C8A O4B 6(2) . . . .
O4A O4B C8B C8A 173(3) . . . .
O3A O4B C8B C8A 15(4) . . . .
C8A O4B C8B O4A -173(3) . . . .
O3A O4B C8B O4A -158(2) . . . .
O4A O4B C8B O3A 158(2) . . . .
C8A O4B C8B O3A -15(4) . . . .
O4A O4B C8B C1 -60(13) . . . .
C8A O4B C8B C1 127(15) . . . .
O3A O4B C8B C1 142(11) . . . .
O3A C8A C8B O4B -22(6) . . . .
O3B C8A C8B O4B -29(8) . . . .
C1 C8A C8B O4B 163(5) . . . .
O3A C8A C8B O4A -7(12) . . . .
O3B C8A C8B O4A -14(14) . . . .
O4B C8A C8B O4A 15(7) . . . .
C1 C8A C8B O4A 178(11) . . . .
O3B C8A C8B O3A -7(3) . . . .
O4B C8A C8B O3A 22(6) . . . .
C1 C8A C8B O3A -174.5(15) . . . .
O3A C8A C8B C1 174.5(15) . . . .
O3B C8A C8B C1 168(4) . . . .
O4B C8A C8B C1 -163(5) . . . .
O4B O4A C8B C8A -20(9) . . . .
O4B O4A C8B O3A -25(3) . . . .
O4B O4A C8B C1 158(6) . . . .
C8A O3A C8B O4B 162(5) . . . .
O3B O3A C8B O4B 169(3) . . . .
O3B O3A C8B C8A 7(3) . . . .
O4B O3A C8B C8A -162(5) . . . .
C8A O3A C8B O4A 177(4) . . . .
O3B O3A C8B O4A -175.4(17) . . . .
O4B O3A C8B O4A 15.4(17) . . . .
C8A O3A C8B C1 -5.4(15) . . . .
O3B O3A C8B C1 2(3) . . . .
O4B O3A C8B C1 -168(5) . . . .
C2 C1 C8B O4B 36(11) . . . .
C6 C1 C8B O4B -146(10) . . . .
C8A C1 C8B O4B -136(13) . . . .
C2 C1 C8B C8A 171.6(18) . . . .
C6 C1 C8B C8A -10(3) . . . .
C2 C1 C8B O4A -8(3) . . . .
C6 C1 C8B O4A 170.4(17) . . . .
C8A C1 C8B O4A -179(4) . . . .
C2 C1 C8B O3A 175.6(13) . . . .
C6 C1 C8B O3A -6(3) . . . .
C8A C1 C8B O3A 4.0(11) . . . .
C13 N2 C9 C10 0.3(11) . . . .
N2 C9 C10 C11 -1.1(12) . . . .
C9 C10 C11 C12 0.6(12) . . . .
C9 C10 C11 C14B -156.1(11) . . . .
C9 C10 C11 C14A 158.0(8) . . . .
C10 C11 C12 C13 0.6(11) . . . .
C14B C11 C12 C13 157.4(9) . . . .
C14A C11 C12 C13 -157.8(7) . . . .
C9 N2 C13 C12 1.0(9) . . . .
C11 C12 C13 N2 -1.5(10) . . . .
C10 C11 C14A C14A 154(3) . . . 3
C12 C11 C14A C14A -48(3) . . . 3
C14B C11 C14A C14A 55(2) . . . 3
C10 C11 C14A C14B 99.3(16) . . . .
C12 C11 C14A C14B -103.2(16) . . . .
C10 C11 C14A C14B 107.7(14) . . . 3
C12 C11 C14A C14B -94.7(13) . . . 3
C14B C11 C14A C14B 8.5(18) . . . 3
C14A C14A C14B C14B 17(4) 3 . . 3
C11 C14A C14B C14B 167(3) . . . 3
C14B C14A C14B C14A -17(4) 3 . . 3
C11 C14A C14B C14A 150(3) . . . 3
C14A C14A C14B C11 -150(3) 3 . . .
C14B C14A C14B C11 -167(3) 3 . . .
C10 C11 C14B C14B -142(7) . . . 3
C12 C11 C14B C14B 62(8) . . . 3
C14A C11 C14B C14B -37(7) . . . 3
C10 C11 C14B C14A -104.9(16) . . . .
C12 C11 C14B C14A 98.7(18) . . . .
C10 C11 C14B C14A -123.9(13) . . . 3
C12 C11 C14B C14A 79.7(16) . . . 3
C14A C11 C14B C14A -19(2) . . . 3
C19 N1 C15 C16 3.9(15) . . . .
N1 C15 C16 C17 -6.9(19) . . . .
C15 C16 C17 C18 8.1(17) . . . .
C15 C16 C17 C20 -171.2(11) . . . .
C16 C17 C18 C19 -7.1(14) . . . .
C20 C17 C18 C19 172.3(8) . . . .
C15 N1 C19 C18 -2.9(12) . . . .
C17 C18 C19 N1 4.9(12) . . . .
C16 C17 C20 C20 -54.9(12) . . . 4_558
C18 C17 C20 C20 125.7(8) . . . 4_558

loop_
_platon_squeeze_void_nr
_platon_squeeze_void_average_x
_platon_squeeze_void_average_y
_platon_squeeze_void_average_z
_platon_squeeze_void_volume
_platon_squeeze_void_count_electrons
_platon_squeeze_void_content
1 0.000 0.250 -0.032 257 19 ' '
2 0.500 0.250 0.009 257 19 ' '
3 0.000 0.750 0.009 257 19 ' '
4 0.500 0.750 -0.032 257 19 ' '
